data_7126546
loop_
_publ_author_name
'Tani, Yosuke'
'Komura, Mao'
'Ogawa, Takuji'

_publ_section_title
;
 Mechanoresponsive turn-on phosphorescence by a desymmetrization approach.
;
_journal_issue 50
_journal_name_full 'Chemical communications (Cambridge, England)'
_journal_page_first 6810
_journal_page_last 6813
_journal_paper_doi 10.1039/d0cc01949f
_journal_volume 56
_journal_year 2020
_chemical_formula_sum 'C28 H45 Br O2 S2 Si2'
_chemical_formula_weight 613.85
_space_group_crystal_system monoclinic
_space_group_IT_number 9
_space_group_name_Hall 'C -2yc'
_space_group_name_H-M_alt 'C 1 c 1'
_atom_sites_solution_hydrogens geom
_audit_creation_method SHELXL-2018/3
_audit_update_record
;
2020-02-26 deposited with the CCDC.	2020-05-11 downloaded from the CCDC.
;
_cell_angle_alpha 90
_cell_angle_beta 91.677(3)
_cell_angle_gamma 90
_cell_formula_units_Z 4
_cell_length_a 12.2344(17)
_cell_length_b 9.4516(14)
_cell_length_c 27.594(4)
_cell_measurement_reflns_used 3825
_cell_measurement_temperature 123(2)
_cell_measurement_theta_max 27.4855
_cell_measurement_theta_min 3.122
_cell_volume 3189.5(8)
_computing_cell_refinement CrystalClear
_computing_data_collection CrystalClear
_computing_data_reduction CrystalClear
_computing_molecular_graphics 'Yadokari-XG (Wakita, Nemoto et al., 2009)'
_computing_publication_material 'Yadokari-XG (Wakita, Nemoto et al., 2009)'
_computing_structure_refinement 'SHELXL-2018/3 (Sheldrick, 2018)'
_computing_structure_solution SIR-97
_diffrn_ambient_temperature 123(2)
_diffrn_measured_fraction_theta_full 0.998
_diffrn_measured_fraction_theta_max 0.998
_diffrn_measurement_device_type 'Rigaku XtaLAB P200'
_diffrn_measurement_method \w
_diffrn_radiation_type MoK\a
_diffrn_radiation_wavelength 0.71075
_diffrn_reflns_av_R_equivalents 0.0207
_diffrn_reflns_av_unetI/netI 0.0360
_diffrn_reflns_Laue_measured_fraction_full 0.998
_diffrn_reflns_Laue_measured_fraction_max 0.998
_diffrn_reflns_limit_h_max 15
_diffrn_reflns_limit_h_min -15
_diffrn_reflns_limit_k_max 12
_diffrn_reflns_limit_k_min -12
_diffrn_reflns_limit_l_max 35
_diffrn_reflns_limit_l_min -35
_diffrn_reflns_number 14623
_diffrn_reflns_point_group_measured_fraction_full 0.937
_diffrn_reflns_point_group_measured_fraction_max 0.917
_diffrn_reflns_theta_full 25.242
_diffrn_reflns_theta_max 27.478
_diffrn_reflns_theta_min 3.075
_exptl_absorpt_coefficient_mu 1.517
_exptl_absorpt_correction_T_max 1.0000
_exptl_absorpt_correction_T_min 0.9152
_exptl_absorpt_correction_type multi-scan
_exptl_crystal_colour yellow
_exptl_crystal_density_diffrn 1.278
_exptl_crystal_density_method 'not measured'
_exptl_crystal_description prism
_exptl_crystal_F_000 1296
_exptl_crystal_size_max 0.270
_exptl_crystal_size_mid 0.200
_exptl_crystal_size_min 0.100
_refine_diff_density_max 0.630
_refine_diff_density_min -0.363
_refine_diff_density_rms 0.052
_refine_ls_abs_structure_details
;
 Flack x determined using 2317 quotients [(I+)-(I-)]/[(I+)+(I-)]
 (Parsons, Flack and Wagner, Acta Cryst. B69 (2013) 249-259).
;
_refine_ls_abs_structure_Flack 0.122(4)
_refine_ls_extinction_method none
_refine_ls_goodness_of_fit_ref 1.042
_refine_ls_hydrogen_treatment constr
_refine_ls_matrix_type full
_refine_ls_number_parameters 338
_refine_ls_number_reflns 6673
_refine_ls_number_restraints 2
_refine_ls_restrained_S_all 1.042
_refine_ls_R_factor_all 0.0446
_refine_ls_R_factor_gt 0.0356
_refine_ls_shift/su_max 0.000
_refine_ls_shift/su_mean 0.000
_refine_ls_structure_factor_coef Fsqd
_refine_ls_weighting_details 'w=1/[\s^2^(Fo^2^)+(0.0490P)^2^+0.4142P] where P=(Fo^2^+2Fc^2^)/3'
_refine_ls_weighting_scheme calc
_refine_ls_wR_factor_gt 0.0831
_refine_ls_wR_factor_ref 0.0861
_reflns_Friedel_coverage 0.836
_reflns_Friedel_fraction_full 0.876
_reflns_Friedel_fraction_max 0.836
_reflns_number_gt 5761
_reflns_number_total 6673
_reflns_threshold_expression 'I > 2\s(I)'
_cod_data_source_file d0cc01949f2.cif
_cod_data_source_block mk251f
_cod_depositor_comments 'Adding full bibliography for 7126544--7126553.cif.'
_cod_original_sg_symbol_H-M 'C c'
_cod_database_code 7126546
_shelx_shelxl_version_number 2018/3
_shelx_space_group_comment
;
The symmetry employed for this shelxl refinement is uniquely defined
by the following loop, which should always be used as a source of
symmetry information in preference to the above space-group names.
They are only intended as comments.
;
_shelx_estimated_absorpt_t_min 0.685
_shelx_estimated_absorpt_t_max 0.863

loop_
_space_group_symop_operation_xyz
'x, y, z'
'x, -y, z+1/2'
'x+1/2, y+1/2, z'
'x+1/2, -y+1/2, z+1/2'

loop_
_atom_site_label
_atom_site_type_symbol
_atom_site_fract_x
_atom_site_fract_y
_atom_site_fract_z
_atom_site_U_iso_or_equiv
_atom_site_adp_type
_atom_site_occupancy
_atom_site_site_symmetry_order
_atom_site_calc_flag
_atom_site_refinement_flags_posn
_atom_site_refinement_flags_adp
_atom_site_refinement_flags_occupancy
_atom_site_disorder_assembly
_atom_site_disorder_group
O1 O 0.4983(3) 0.2390(5) 0.69688(17) 0.0692(14) Uani 1 1 d . . . . .
C1 C 0.5643(4) 0.1837(5) 0.6707(2) 0.0377(12) Uani 1 1 d . . . . .
C2 C 0.6728(4) 0.1377(5) 0.68880(16) 0.0294(10) Uani 1 1 d . . . . .
C3 C 0.7447(4) 0.0427(5) 0.67042(17) 0.0326(10) Uani 1 1 d . . . . .
H3 H 0.731262 -0.007226 0.640967 0.039 Uiso 0.328(2) 1 calc R U P A 1
C4 C 0.8400(4) 0.0258(5) 0.69909(17) 0.0328(10) Uani 1 1 d . . . . .
H4 H 0.896473 -0.038373 0.691207 0.039 Uiso 1 1 calc R U . . .
C5 C 0.8447(3) 0.1099(4) 0.73943(16) 0.0253(9) Uani 1 1 d . . . . .
S1 S 0.72521(9) 0.20553(12) 0.74250(4) 0.0332(3) Uani 1 1 d . . . . .
Br1 Br 0.71339(5) -0.07229(8) 0.61815(2) 0.0387(3) Uani 0.672(2) 1 d . . P A 2
O2 O 0.6069(3) 0.2451(5) 0.59066(18) 0.0794(16) Uani 1 1 d . . . . .
C6 C 0.5401(4) 0.1863(5) 0.6155(2) 0.0387(12) Uani 1 1 d . . . . .
C7 C 0.4351(3) 0.1364(5) 0.59695(16) 0.0285(10) Uani 1 1 d . . . . .
C8 C 0.3623(4) 0.0483(5) 0.61734(18) 0.0383(12) Uani 1 1 d . . . . .
H8 H 0.373713 0.005644 0.648256 0.046 Uiso 0.672(2) 1 calc R U P A 2
C9 C 0.2669(4) 0.0262(5) 0.58764(17) 0.0343(11) Uani 1 1 d . . . . .
H9 H 0.208671 -0.033937 0.596591 0.041 Uiso 1 1 calc R U . . .
C10 C 0.2669(3) 0.1000(4) 0.54487(15) 0.0246(9) Uani 1 1 d . . . . .
S2 S 0.38702(8) 0.19217(12) 0.54052(4) 0.0311(3) Uani 1 1 d . . . . .
Br2 Br 0.39486(12) -0.0654(2) 0.66693(5) 0.0459(6) Uani 0.328(2) 1 d . . P A 1
Si1 Si 0.95561(8) 0.11732(12) 0.78831(4) 0.0224(3) Uani 1 1 d . . . . .
C11 C 0.9501(4) 0.2980(5) 0.8179(2) 0.0409(13) Uani 1 1 d . . . . .
H11 H 0.871417 0.315893 0.824581 0.049 Uiso 1 1 calc R U . . .
C12 C 1.0876(3) 0.0700(5) 0.75882(16) 0.0286(9) Uani 1 1 d . . . . .
H12 H 1.077320 -0.027622 0.745492 0.034 Uiso 1 1 calc R U . . .
C13 C 0.9218(4) -0.0226(5) 0.83452(16) 0.0294(10) Uani 1 1 d . . . . .
H13 H 0.979600 -0.018389 0.860855 0.035 Uiso 1 1 calc R U . . .
C14 C 0.9860(5) 0.4187(6) 0.7854(3) 0.070(2) Uani 1 1 d . . . . .
H14 H 0.972609 0.509258 0.801525 0.106 Uiso 1 1 calc R U . . .
H14A H 0.944323 0.415182 0.754596 0.106 Uiso 1 1 calc R U . . .
H14B H 1.064179 0.409372 0.779346 0.106 Uiso 1 1 calc R U . . .
C15 C 1.0113(5) 0.3022(7) 0.8672(2) 0.0636(19) Uani 1 1 d . . . . .
H15 H 1.088712 0.280353 0.862878 0.095 Uiso 1 1 calc R U . . .
H15A H 0.979643 0.232228 0.888946 0.095 Uiso 1 1 calc R U . . .
H15B H 1.004677 0.396826 0.881406 0.095 Uiso 1 1 calc R U . . .
C16 C 1.1192(5) 0.1642(7) 0.7155(2) 0.0560(16) Uani 1 1 d . . . . .
H16 H 1.142545 0.257333 0.727473 0.084 Uiso 1 1 calc R U . . .
H16A H 1.055872 0.175110 0.693260 0.084 Uiso 1 1 calc R U . . .
H16B H 1.179256 0.119637 0.698381 0.084 Uiso 1 1 calc R U . . .
C17 C 1.1834(4) 0.0608(6) 0.79595(18) 0.0369(11) Uani 1 1 d . . . . .
H17 H 1.248698 0.026655 0.779887 0.055 Uiso 1 1 calc R U . . .
H17A H 1.164631 -0.004876 0.821910 0.055 Uiso 1 1 calc R U . . .
H17B H 1.197842 0.154718 0.809746 0.055 Uiso 1 1 calc R U . . .
C18 C 0.9245(5) -0.1726(5) 0.81265(18) 0.0425(13) Uani 1 1 d . . . . .
H18 H 0.904864 -0.241870 0.837361 0.064 Uiso 1 1 calc R U . . .
H18A H 0.998246 -0.192971 0.801556 0.064 Uiso 1 1 calc R U . . .
H18B H 0.872199 -0.178443 0.785149 0.064 Uiso 1 1 calc R U . . .
C19 C 0.8124(4) 0.0050(8) 0.8578(2) 0.0501(15) Uani 1 1 d . . . . .
H19 H 0.754125 0.006344 0.832658 0.075 Uiso 1 1 calc R U . . .
H19A H 0.814883 0.096446 0.874507 0.075 Uiso 1 1 calc R U . . .
H19B H 0.797761 -0.070197 0.881205 0.075 Uiso 1 1 calc R U . . .
C20 C 0.1635(4) 0.2765(5) 0.4621(2) 0.0392(12) Uani 1 1 d . . . . .
H20 H 0.242438 0.292931 0.455489 0.047 Uiso 1 1 calc R U . . .
C21 C 0.1903(4) -0.0429(5) 0.45093(16) 0.0301(10) Uani 1 1 d . . . . .
H21 H 0.133073 -0.039245 0.424321 0.036 Uiso 1 1 calc R U . . .
C22 C 0.0237(3) 0.0597(5) 0.52427(15) 0.0272(9) Uani 1 1 d . . . . .
H22 H 0.033010 -0.036334 0.539040 0.033 Uiso 1 1 calc R U . . .
C23 C 0.1039(5) 0.2750(6) 0.4123(2) 0.0531(16) Uani 1 1 d . . . . .
H23 H 0.026852 0.250330 0.416300 0.080 Uiso 1 1 calc R U . . .
H23A H 0.137957 0.204898 0.391345 0.080 Uiso 1 1 calc R U . . .
H23B H 0.108705 0.368865 0.397384 0.080 Uiso 1 1 calc R U . . .
C24 C 0.1266(5) 0.4036(6) 0.4908(3) 0.0638(18) Uani 1 1 d . . . . .
H24 H 0.150034 0.490508 0.474753 0.096 Uiso 1 1 calc R U . . .
H24A H 0.159204 0.399509 0.523611 0.096 Uiso 1 1 calc R U . . .
H24B H 0.046721 0.402853 0.492535 0.096 Uiso 1 1 calc R U . . .
C25 C 0.3018(4) -0.0182(7) 0.42731(19) 0.0463(14) Uani 1 1 d . . . . .
H25 H 0.360155 -0.019633 0.452411 0.069 Uiso 1 1 calc R U . . .
H25A H 0.301231 0.073837 0.410945 0.069 Uiso 1 1 calc R U . . .
H25B H 0.314708 -0.093150 0.403616 0.069 Uiso 1 1 calc R U . . .
C26 C 0.1856(5) -0.1906(5) 0.47311(19) 0.0429(13) Uani 1 1 d . . . . .
H26 H 0.204377 -0.261063 0.448646 0.064 Uiso 1 1 calc R U . . .
H26A H 0.111664 -0.208962 0.484277 0.064 Uiso 1 1 calc R U . . .
H26B H 0.237891 -0.196715 0.500628 0.064 Uiso 1 1 calc R U . . .
C27 C -0.0708(4) 0.0461(5) 0.48677(18) 0.0344(11) Uani 1 1 d . . . . .
H27 H -0.136869 0.014969 0.502929 0.052 Uiso 1 1 calc R U . . .
H27A H -0.051534 -0.023310 0.462069 0.052 Uiso 1 1 calc R U . . .
H27B H -0.084320 0.138143 0.471344 0.052 Uiso 1 1 calc R U . . .
C28 C -0.0075(5) 0.1576(6) 0.5656(2) 0.0504(15) Uani 1 1 d . . . . .
H28 H -0.025553 0.251409 0.552536 0.076 Uiso 1 1 calc R U . . .
H28A H 0.054057 0.165416 0.588940 0.076 Uiso 1 1 calc R U . . .
H28B H -0.071109 0.118721 0.581782 0.076 Uiso 1 1 calc R U . . .
Si2 Si 0.15737(8) 0.10145(12) 0.49505(4) 0.0227(3) Uani 1 1 d . . . . .

loop_
_atom_site_aniso_label
_atom_site_aniso_U_11
_atom_site_aniso_U_22
_atom_site_aniso_U_33
_atom_site_aniso_U_23
_atom_site_aniso_U_13
_atom_site_aniso_U_12
O1 0.038(2) 0.080(3) 0.088(3) -0.053(3) -0.031(2) 0.031(2)
C1 0.021(2) 0.031(2) 0.060(3) -0.017(2) -0.019(2) 0.0059(19)
C2 0.022(2) 0.026(2) 0.039(3) -0.007(2) -0.011(2) 0.0006(19)
C3 0.028(2) 0.031(2) 0.039(3) -0.0096(19) -0.0083(19) 0.001(2)
C4 0.021(2) 0.037(2) 0.040(3) -0.006(2) -0.0035(19) 0.0094(19)
C5 0.018(2) 0.024(2) 0.033(2) -0.0010(17) -0.0031(18) 0.0032(16)
S1 0.0199(6) 0.0333(6) 0.0457(7) -0.0161(5) -0.0114(5) 0.0085(5)
Br1 0.0393(4) 0.0511(4) 0.0252(3) -0.0178(4) -0.0086(2) 0.0087(4)
O2 0.037(2) 0.096(3) 0.102(3) 0.074(3) -0.039(2) -0.038(2)
C6 0.030(3) 0.024(2) 0.062(3) 0.016(2) -0.020(2) -0.0058(19)
C7 0.020(2) 0.023(2) 0.041(3) 0.0063(19) -0.011(2) -0.0014(18)
C8 0.027(3) 0.043(3) 0.044(3) 0.015(2) -0.012(2) -0.011(2)
C9 0.024(2) 0.040(3) 0.039(3) 0.009(2) -0.007(2) -0.012(2)
C10 0.013(2) 0.027(2) 0.034(2) -0.0023(17) -0.0013(17) -0.0004(16)
S2 0.0179(5) 0.0349(6) 0.0399(6) 0.0118(5) -0.0077(5) -0.0073(4)
Br2 0.0399(10) 0.0683(12) 0.0290(9) 0.0231(8) -0.0071(6) -0.0049(9)
Si1 0.0132(5) 0.0243(6) 0.0294(6) -0.0049(4) -0.0031(4) 0.0013(4)
C11 0.018(2) 0.029(2) 0.074(4) -0.024(2) -0.010(2) 0.0061(18)
C12 0.018(2) 0.035(2) 0.033(2) 0.001(2) -0.0018(17) 0.0037(19)
C13 0.020(2) 0.045(3) 0.023(2) -0.0036(18) -0.0027(17) -0.0051(18)
C14 0.044(3) 0.023(2) 0.144(6) -0.007(3) 0.000(4) -0.006(2)
C15 0.027(3) 0.072(4) 0.090(5) -0.053(4) -0.016(3) 0.010(3)
C16 0.032(3) 0.086(5) 0.052(3) 0.020(3) 0.016(3) 0.007(3)
C17 0.016(2) 0.049(3) 0.045(3) -0.006(2) -0.0034(19) 0.005(2)
C18 0.053(3) 0.041(3) 0.033(3) 0.005(2) -0.006(2) -0.018(3)
C19 0.020(2) 0.097(4) 0.033(3) 0.000(3) 0.0054(19) -0.011(3)
C20 0.024(2) 0.033(2) 0.060(3) 0.015(2) -0.009(2) -0.0048(19)
C21 0.024(2) 0.040(2) 0.026(2) 0.0015(18) -0.0011(17) 0.0015(19)
C22 0.016(2) 0.035(2) 0.030(2) 0.004(2) 0.0035(17) -0.0041(19)
C23 0.037(3) 0.054(3) 0.067(4) 0.041(3) -0.020(3) -0.015(2)
C24 0.049(3) 0.031(3) 0.110(5) 0.007(3) -0.021(3) 0.000(3)
C25 0.033(3) 0.074(4) 0.033(3) -0.005(2) 0.004(2) 0.004(3)
C26 0.047(3) 0.033(2) 0.049(3) -0.003(2) -0.005(3) 0.009(2)
C27 0.017(2) 0.042(3) 0.044(3) 0.007(2) -0.0047(19) -0.003(2)
C28 0.033(3) 0.067(4) 0.052(3) -0.018(3) 0.014(3) -0.008(3)
Si2 0.0141(5) 0.0248(6) 0.0292(6) 0.0044(5) -0.0016(4) -0.0024(4)

loop_
_atom_type_symbol
_atom_type_description
_atom_type_scat_dispersion_real
_atom_type_scat_dispersion_imag
_atom_type_scat_source
C C 0.0033 0.0016 'International Tables Vol C Tables 4.2.6.8 and 6.1.1.4'
H H 0.0000 0.0000 'International Tables Vol C Tables 4.2.6.8 and 6.1.1.4'
O O 0.0106 0.0060 'International Tables Vol C Tables 4.2.6.8 and 6.1.1.4'
Si Si 0.0817 0.0704 'International Tables Vol C Tables 4.2.6.8 and 6.1.1.4'
S S 0.1246 0.1234 'International Tables Vol C Tables 4.2.6.8 and 6.1.1.4'
Br Br -0.2901 2.4595 'International Tables Vol C Tables 4.2.6.8 and 6.1.1.4'

loop_
_geom_angle_atom_site_label_1
_geom_angle_atom_site_label_2
_geom_angle_atom_site_label_3
_geom_angle
_geom_angle_site_symmetry_1
_geom_angle_site_symmetry_3
_geom_angle_publ_flag
O1 C1 C2 122.3(5) . . ?
O1 C1 C6 117.9(4) . . ?
C2 C1 C6 119.0(4) . . ?
C3 C2 C1 130.8(4) . . ?
C3 C2 S1 109.7(3) . . ?
C1 C2 S1 119.5(3) . . ?
C2 C3 C4 113.6(4) . . ?
C2 C3 Br1 124.0(3) . . ?
C4 C3 Br1 121.8(3) . . ?
C2 C3 H3 123.2 . . ?
C4 C3 H3 123.2 . . ?
C5 C4 C3 114.1(4) . . ?
C5 C4 H4 122.9 . . ?
C3 C4 H4 122.9 . . ?
C4 C5 S1 109.2(3) . . ?
C4 C5 Si1 128.1(3) . . ?
S1 C5 Si1 122.6(2) . . ?
C2 S1 C5 93.3(2) . . ?
O2 C6 C7 123.6(5) . . ?
O2 C6 C1 116.9(4) . . ?
C7 C6 C1 119.1(4) . . ?
C8 C7 C6 129.9(4) . . ?
C8 C7 S2 110.5(3) . . ?
C6 C7 S2 119.6(3) . . ?
C7 C8 C9 112.9(4) . . ?
C7 C8 Br2 123.8(3) . . ?
C9 C8 Br2 121.2(4) . . ?
C7 C8 H8 123.5 . . ?
C9 C8 H8 123.5 . . ?
C10 C9 C8 113.7(4) . . ?
C10 C9 H9 123.2 . . ?
C8 C9 H9 123.2 . . ?
C9 C10 S2 109.9(3) . . ?
C9 C10 Si2 127.7(3) . . ?
S2 C10 Si2 122.4(2) . . ?
C10 S2 C7 93.0(2) . . ?
C12 Si1 C5 106.87(19) . . ?
C12 Si1 C13 109.4(2) . . ?
C5 Si1 C13 106.79(19) . . ?
C12 Si1 C11 116.2(2) . . ?
C5 Si1 C11 107.9(2) . . ?
C13 Si1 C11 109.2(2) . . ?
C14 C11 C15 111.1(5) . . ?
C14 C11 Si1 114.1(4) . . ?
C15 C11 Si1 112.5(4) . . ?
C14 C11 H11 106.2 . . ?
C15 C11 H11 106.2 . . ?
Si1 C11 H11 106.2 . . ?
C17 C12 C16 110.1(4) . . ?
C17 C12 Si1 111.8(3) . . ?
C16 C12 Si1 115.7(3) . . ?
C17 C12 H12 106.1 . . ?
C16 C12 H12 106.1 . . ?
Si1 C12 H12 106.1 . . ?
C19 C13 C18 110.6(4) . . ?
C19 C13 Si1 112.1(4) . . ?
C18 C13 Si1 111.8(3) . . ?
C19 C13 H13 107.3 . . ?
C18 C13 H13 107.3 . . ?
Si1 C13 H13 107.3 . . ?
C11 C14 H14 109.5 . . ?
C11 C14 H14A 109.5 . . ?
H14 C14 H14A 109.5 . . ?
C11 C14 H14B 109.5 . . ?
H14 C14 H14B 109.5 . . ?
H14A C14 H14B 109.5 . . ?
C11 C15 H15 109.5 . . ?
C11 C15 H15A 109.5 . . ?
H15 C15 H15A 109.5 . . ?
C11 C15 H15B 109.5 . . ?
H15 C15 H15B 109.5 . . ?
H15A C15 H15B 109.5 . . ?
C12 C16 H16 109.5 . . ?
C12 C16 H16A 109.5 . . ?
H16 C16 H16A 109.5 . . ?
C12 C16 H16B 109.5 . . ?
H16 C16 H16B 109.5 . . ?
H16A C16 H16B 109.5 . . ?
C12 C17 H17 109.5 . . ?
C12 C17 H17A 109.5 . . ?
H17 C17 H17A 109.5 . . ?
C12 C17 H17B 109.5 . . ?
H17 C17 H17B 109.5 . . ?
H17A C17 H17B 109.5 . . ?
C13 C18 H18 109.5 . . ?
C13 C18 H18A 109.5 . . ?
H18 C18 H18A 109.5 . . ?
C13 C18 H18B 109.5 . . ?
H18 C18 H18B 109.5 . . ?
H18A C18 H18B 109.5 . . ?
C13 C19 H19 109.5 . . ?
C13 C19 H19A 109.5 . . ?
H19 C19 H19A 109.5 . . ?
C13 C19 H19B 109.5 . . ?
H19 C19 H19B 109.5 . . ?
H19A C19 H19B 109.5 . . ?
C24 C20 C23 109.5(5) . . ?
C24 C20 Si2 115.2(4) . . ?
C23 C20 Si2 113.5(4) . . ?
C24 C20 H20 106.0 . . ?
C23 C20 H20 106.0 . . ?
Si2 C20 H20 106.0 . . ?
C26 C21 C25 110.5(4) . . ?
C26 C21 Si2 113.2(3) . . ?
C25 C21 Si2 111.8(3) . . ?
C26 C21 H21 107.0 . . ?
C25 C21 H21 107.0 . . ?
Si2 C21 H21 107.0 . . ?
C28 C22 C27 110.8(4) . . ?
C28 C22 Si2 115.6(3) . . ?
C27 C22 Si2 112.0(3) . . ?
C28 C22 H22 105.9 . . ?
C27 C22 H22 105.9 . . ?
Si2 C22 H22 105.9 . . ?
C20 C23 H23 109.5 . . ?
C20 C23 H23A 109.5 . . ?
H23 C23 H23A 109.5 . . ?
C20 C23 H23B 109.5 . . ?
H23 C23 H23B 109.5 . . ?
H23A C23 H23B 109.5 . . ?
C20 C24 H24 109.5 . . ?
C20 C24 H24A 109.5 . . ?
H24 C24 H24A 109.5 . . ?
C20 C24 H24B 109.5 . . ?
H24 C24 H24B 109.5 . . ?
H24A C24 H24B 109.5 . . ?
C21 C25 H25 109.5 . . ?
C21 C25 H25A 109.5 . . ?
H25 C25 H25A 109.5 . . ?
C21 C25 H25B 109.5 . . ?
H25 C25 H25B 109.5 . . ?
H25A C25 H25B 109.5 . . ?
C21 C26 H26 109.5 . . ?
C21 C26 H26A 109.5 . . ?
H26 C26 H26A 109.5 . . ?
C21 C26 H26B 109.5 . . ?
H26 C26 H26B 109.5 . . ?
H26A C26 H26B 109.5 . . ?
C22 C27 H27 109.5 . . ?
C22 C27 H27A 109.5 . . ?
H27 C27 H27A 109.5 . . ?
C22 C27 H27B 109.5 . . ?
H27 C27 H27B 109.5 . . ?
H27A C27 H27B 109.5 . . ?
C22 C28 H28 109.5 . . ?
C22 C28 H28A 109.5 . . ?
H28 C28 H28A 109.5 . . ?
C22 C28 H28B 109.5 . . ?
H28 C28 H28B 109.5 . . ?
H28A C28 H28B 109.5 . . ?
C21 Si2 C22 109.3(2) . . ?
C21 Si2 C20 108.1(2) . . ?
C22 Si2 C20 115.8(2) . . ?
C21 Si2 C10 107.73(19) . . ?
C22 Si2 C10 107.01(19) . . ?
C20 Si2 C10 108.6(2) . . ?

loop_
_geom_bond_atom_site_label_1
_geom_bond_atom_site_label_2
_geom_bond_distance
_geom_bond_site_symmetry_2
_geom_bond_publ_flag
O1 C1 1.216(6) . ?
C1 C2 1.470(6) . ?
C1 C6 1.543(5) . ?
C2 C3 1.365(6) . ?
C2 S1 1.721(4) . ?
C3 C4 1.399(7) . ?
C3 Br1 1.837(4) . ?
C3 H3 0.9500 . ?
C4 C5 1.367(6) . ?
C4 H4 0.9500 . ?
C5 S1 1.723(4) . ?
C5 Si1 1.886(4) . ?
O2 C6 1.216(6) . ?
C6 C7 1.449(6) . ?
C7 C8 1.354(6) . ?
C7 S2 1.730(4) . ?
C8 C9 1.421(6) . ?
C8 Br2 1.776(5) . ?
C8 H8 0.9500 . ?
C9 C10 1.371(6) . ?
C9 H9 0.9500 . ?
C10 S2 1.716(4) . ?
C10 Si2 1.892(4) . ?
Si1 C12 1.883(4) . ?
Si1 C13 1.891(5) . ?
Si1 C11 1.895(4) . ?
C11 C14 1.522(9) . ?
C11 C15 1.536(8) . ?
C11 H11 1.0000 . ?
C12 C17 1.536(6) . ?
C12 C16 1.548(7) . ?
C12 H12 1.0000 . ?
C13 C19 1.524(6) . ?
C13 C18 1.542(7) . ?
C13 H13 1.0000 . ?
C14 H14 0.9800 . ?
C14 H14A 0.9800 . ?
C14 H14B 0.9800 . ?
C15 H15 0.9800 . ?
C15 H15A 0.9800 . ?
C15 H15B 0.9800 . ?
C16 H16 0.9800 . ?
C16 H16A 0.9800 . ?
C16 H16B 0.9800 . ?
C17 H17 0.9800 . ?
C17 H17A 0.9800 . ?
C17 H17B 0.9800 . ?
C18 H18 0.9800 . ?
C18 H18A 0.9800 . ?
C18 H18B 0.9800 . ?
C19 H19 0.9800 . ?
C19 H19A 0.9800 . ?
C19 H19B 0.9800 . ?
C20 C24 1.515(8) . ?
C20 C23 1.537(7) . ?
C20 Si2 1.891(5) . ?
C20 H20 1.0000 . ?
C21 C26 1.526(7) . ?
C21 C25 1.547(7) . ?
C21 Si2 1.880(5) . ?
C21 H21 1.0000 . ?
C22 C28 1.525(7) . ?
C22 C27 1.534(6) . ?
C22 Si2 1.886(4) . ?
C22 H22 1.0000 . ?
C23 H23 0.9800 . ?
C23 H23A 0.9800 . ?
C23 H23B 0.9800 . ?
C24 H24 0.9800 . ?
C24 H24A 0.9800 . ?
C24 H24B 0.9800 . ?
C25 H25 0.9800 . ?
C25 H25A 0.9800 . ?
C25 H25B 0.9800 . ?
C26 H26 0.9800 . ?
C26 H26A 0.9800 . ?
C26 H26B 0.9800 . ?
C27 H27 0.9800 . ?
C27 H27A 0.9800 . ?
C27 H27B 0.9800 . ?
C28 H28 0.9800 . ?
C28 H28A 0.9800 . ?
C28 H28B 0.9800 . ?

loop_
_geom_torsion_atom_site_label_1
_geom_torsion_atom_site_label_2
_geom_torsion_atom_site_label_3
_geom_torsion_atom_site_label_4
_geom_torsion
_geom_torsion_site_symmetry_1
_geom_torsion_site_symmetry_2
_geom_torsion_site_symmetry_3
_geom_torsion_site_symmetry_4
_geom_torsion_publ_flag
O1 C1 C2 C3 159.7(5) . . . . ?
C6 C1 C2 C3 -31.3(8) . . . . ?
O1 C1 C2 S1 -18.8(7) . . . . ?
C6 C1 C2 S1 150.2(4) . . . . ?
C1 C2 C3 C4 -178.9(5) . . . . ?
S1 C2 C3 C4 -0.2(5) . . . . ?
C1 C2 C3 Br1 -7.3(8) . . . . ?
S1 C2 C3 Br1 171.3(3) . . . . ?
C2 C3 C4 C5 -1.5(6) . . . . ?
Br1 C3 C4 C5 -173.2(4) . . . . ?
C3 C4 C5 S1 2.5(5) . . . . ?
C3 C4 C5 Si1 178.2(4) . . . . ?
C3 C2 S1 C5 1.4(4) . . . . ?
C1 C2 S1 C5 -179.8(4) . . . . ?
C4 C5 S1 C2 -2.2(4) . . . . ?
Si1 C5 S1 C2 -178.2(3) . . . . ?
O1 C1 C6 O2 120.1(4) . . . . ?
C2 C1 C6 O2 -49.4(8) . . . . ?
O1 C1 C6 C7 -52.1(8) . . . . ?
C2 C1 C6 C7 138.4(3) . . . . ?
O2 C6 C7 C8 166.5(6) . . . . ?
C1 C6 C7 C8 -21.9(8) . . . . ?
O2 C6 C7 S2 -13.9(8) . . . . ?
C1 C6 C7 S2 157.7(4) . . . . ?
C6 C7 C8 C9 179.2(5) . . . . ?
S2 C7 C8 C9 -0.5(6) . . . . ?
C6 C7 C8 Br2 -17.1(8) . . . . ?
S2 C7 C8 Br2 163.3(3) . . . . ?
C7 C8 C9 C10 -1.0(7) . . . . ?
Br2 C8 C9 C10 -165.2(4) . . . . ?
C8 C9 C10 S2 1.9(5) . . . . ?
C8 C9 C10 Si2 179.9(4) . . . . ?
C9 C10 S2 C7 -1.9(4) . . . . ?
Si2 C10 S2 C7 -180.0(3) . . . . ?
C8 C7 S2 C10 1.3(4) . . . . ?
C6 C7 S2 C10 -178.3(4) . . . . ?
C4 C5 Si1 C12 30.1(5) . . . . ?
S1 C5 Si1 C12 -154.7(3) . . . . ?
C4 C5 Si1 C13 -86.9(5) . . . . ?
S1 C5 Si1 C13 88.3(3) . . . . ?
C4 C5 Si1 C11 155.8(4) . . . . ?
S1 C5 Si1 C11 -29.0(4) . . . . ?
C12 Si1 C11 C14 50.4(5) . . . . ?
C5 Si1 C11 C14 -69.5(4) . . . . ?
C13 Si1 C11 C14 174.7(4) . . . . ?
C12 Si1 C11 C15 -77.3(5) . . . . ?
C5 Si1 C11 C15 162.7(4) . . . . ?
C13 Si1 C11 C15 47.0(5) . . . . ?
C5 Si1 C12 C17 -175.4(3) . . . . ?
C13 Si1 C12 C17 -60.2(4) . . . . ?
C11 Si1 C12 C17 64.1(4) . . . . ?
C5 Si1 C12 C16 57.3(5) . . . . ?
C13 Si1 C12 C16 172.6(4) . . . . ?
C11 Si1 C12 C16 -63.2(5) . . . . ?
C12 Si1 C13 C19 -176.8(4) . . . . ?
C5 Si1 C13 C19 -61.5(4) . . . . ?
C11 Si1 C13 C19 55.0(4) . . . . ?
C12 Si1 C13 C18 -51.9(4) . . . . ?
C5 Si1 C13 C18 63.4(4) . . . . ?
C11 Si1 C13 C18 179.8(3) . . . . ?
C26 C21 Si2 C22 -51.9(4) . . . . ?
C25 C21 Si2 C22 -177.5(3) . . . . ?
C26 C21 Si2 C20 -178.8(4) . . . . ?
C25 C21 Si2 C20 55.6(4) . . . . ?
C26 C21 Si2 C10 64.0(4) . . . . ?
C25 C21 Si2 C10 -61.6(4) . . . . ?
C28 C22 Si2 C21 172.8(4) . . . . ?
C27 C22 Si2 C21 -59.1(4) . . . . ?
C28 C22 Si2 C20 -64.9(5) . . . . ?
C27 C22 Si2 C20 63.2(4) . . . . ?
C28 C22 Si2 C10 56.4(4) . . . . ?
C27 C22 Si2 C10 -175.5(3) . . . . ?
C24 C20 Si2 C21 173.4(4) . . . . ?
C23 C20 Si2 C21 46.1(4) . . . . ?
C24 C20 Si2 C22 50.5(5) . . . . ?
C23 C20 Si2 C22 -76.8(4) . . . . ?
C24 C20 Si2 C10 -69.9(4) . . . . ?
C23 C20 Si2 C10 162.8(4) . . . . ?
C9 C10 Si2 C21 -90.6(4) . . . . ?
S2 C10 Si2 C21 87.2(3) . . . . ?
C9 C10 Si2 C22 26.8(5) . . . . ?
S2 C10 Si2 C22 -155.4(3) . . . . ?
C9 C10 Si2 C20 152.5(4) . . . . ?
S2 C10 Si2 C20 -29.7(4) . . . . ?
